data_4340887
loop_
_publ_author_name
'Sirianni, Eric R.'
'Yap, Glenn P. A.'
'Theopold, Klaus H.'

_publ_section_title
;
 Ferrocenyl-Substituted Tris(pyrazolyl)borates-A New Ligand Type Combining
 Redox Activity with Resistance to Hydrogen Atom Abstraction.
;
_journal_issue 17
_journal_name_full 'Inorganic chemistry'
_journal_page_first 9424
_journal_page_last 9430
_journal_paper_doi 10.1021/ic5015658
_journal_volume 53
_journal_year 2014
_chemical_formula_sum 'C29 H22 B Cl3 F6 Fe2 N4 Tl'
_chemical_formula_weight 973.74
_chemical_name_systematic
; 
 ? 
;
_space_group_IT_number 15
_symmetry_cell_setting monoclinic
_symmetry_space_group_name_Hall '-C 2yc'
_symmetry_space_group_name_H-M 'C 1 2/c 1'
_atom_sites_solution_hydrogens geom
_atom_sites_solution_primary direct
_atom_sites_solution_secondary difmap
_audit_creation_method SHELXL-97
_cell_angle_alpha 90.00
_cell_angle_beta 97.013(4)
_cell_angle_gamma 90.00
_cell_formula_units_Z 8
_cell_length_a 28.983(8)
_cell_length_b 11.245(3)
_cell_length_c 20.015(5)
_cell_measurement_reflns_used 2104
_cell_measurement_temperature 199(2)
_cell_measurement_theta_max 18.92
_cell_measurement_theta_min 2.16
_cell_volume 6474(3)
_computing_cell_refinement 'Bruker SAINT'
_computing_data_collection 'Bruker APEX2'
_computing_data_reduction 'Bruker SAINT'
_computing_molecular_graphics 'Bruker SHELXTL'
_computing_publication_material 'Bruker SHELXTL'
_computing_structure_refinement 'SHELXL-97 (Sheldrick, 2008)'
_computing_structure_solution 'SHELXS-97 (Sheldrick, 2008)'
_diffrn_ambient_temperature 199(2)
_diffrn_detector_area_resol_mean 8.33
_diffrn_measured_fraction_theta_full 1.000
_diffrn_measured_fraction_theta_max 0.996
_diffrn_measurement_device_type 'Bruker AXS APEX diffractometer'
_diffrn_measurement_method '\f and \w scans'
_diffrn_radiation_monochromator graphite
_diffrn_radiation_source 'fine-focus sealed tube'
_diffrn_radiation_type MoK\a
_diffrn_radiation_wavelength 0.71073
_diffrn_reflns_av_R_equivalents 0.0919
_diffrn_reflns_av_sigmaI/netI 0.0873
_diffrn_reflns_limit_h_max 37
_diffrn_reflns_limit_h_min -37
_diffrn_reflns_limit_k_max 14
_diffrn_reflns_limit_k_min -14
_diffrn_reflns_limit_l_max 25
_diffrn_reflns_limit_l_min -22
_diffrn_reflns_number 29450
_diffrn_reflns_theta_full 25.00
_diffrn_reflns_theta_max 27.54
_diffrn_reflns_theta_min 2.05
_exptl_absorpt_coefficient_mu 6.160
_exptl_absorpt_correction_T_max 0.7088
_exptl_absorpt_correction_T_min 0.3969
_exptl_absorpt_correction_type multi-scan
_exptl_absorpt_process_details 'APEX2 (Bruker, 2007)'
_exptl_crystal_colour orange
_exptl_crystal_density_diffrn 1.998
_exptl_crystal_density_method 'not measured'
_exptl_crystal_description plate
_exptl_crystal_F_000 3736
_exptl_crystal_size_max 0.18
_exptl_crystal_size_mid 0.13
_exptl_crystal_size_min 0.06
_refine_diff_density_max 0.873
_refine_diff_density_min -0.793
_refine_diff_density_rms 0.144
_refine_ls_extinction_method none
_refine_ls_goodness_of_fit_ref 1.061
_refine_ls_hydrogen_treatment constr
_refine_ls_matrix_type full
_refine_ls_number_parameters 415
_refine_ls_number_reflns 7437
_refine_ls_number_restraints 0
_refine_ls_restrained_S_all 1.061
_refine_ls_R_factor_all 0.0987
_refine_ls_R_factor_gt 0.0478
_refine_ls_shift/su_max 0.003
_refine_ls_shift/su_mean 0.000
_refine_ls_structure_factor_coef Fsqd
_refine_ls_weighting_details 'calc w=1/[\s^2^(Fo^2^)+(0.0143P)^2^] where P=(Fo^2^+2Fc^2^)/3'
_refine_ls_weighting_scheme calc
_refine_ls_wR_factor_gt 0.0752
_refine_ls_wR_factor_ref 0.0882
_reflns_number_gt 4517
_reflns_number_total 7437
_reflns_threshold_expression >2sigma(I)
_cod_data_source_file ic5015658_si_003.cif
_cod_data_source_block kla0223
_cod_depositor_comments
;
The following automatic conversions were performed:

'_symmetry_cell_setting' value 'Monoclinic' changed to 'monoclinic'
according to
/home/saulius/struct/COD-crude-data--automatic-downloads/rss-feeds/ACS/lib/dictionaries/cif_core.dic
dictionary named 'cif_core.dic' version 2.4.2 from 2011-04-26.

Automatic conversion script
Id: cif_fix_values 2281 2013-09-26 08:29:07Z andrius 

 Adding full bibliography for 4340887--4340894.cif.
;
_cod_original_sg_symbol_H-M C2/c
_cod_database_code 4340887

loop_
_symmetry_equiv_pos_as_xyz
'x, y, z'
'-x, y, -z+1/2'
'x+1/2, y+1/2, z'
'-x+1/2, y+1/2, -z+1/2'
'-x, -y, -z'
'x, -y, z-1/2'
'-x+1/2, -y+1/2, -z'
'x+1/2, -y+1/2, z-1/2'

loop_
_atom_site_label
_atom_site_type_symbol
_atom_site_fract_x
_atom_site_fract_y
_atom_site_fract_z
_atom_site_U_iso_or_equiv
_atom_site_adp_type
_atom_site_occupancy
_atom_site_symmetry_multiplicity
_atom_site_calc_flag
_atom_site_refinement_flags
Tl1 Tl 0.272921(10) 0.85091(3) 0.935065(14) 0.04755(10) Uani 1 1 d .
Fe1 Fe 0.25142(3) 0.86887(8) 0.66060(4) 0.0326(2) Uani 1 1 d .
Fe2 Fe 0.40671(3) 0.59688(8) 1.10608(4) 0.0334(2) Uani 1 1 d .
B1 B 0.3504(3) 1.0910(7) 0.9410(4) 0.043(2) Uani 1 1 d .
H1A H 0.3177 1.1095 0.9470 0.051 Uiso 1 1 calc R
H1B H 0.3680 1.1666 0.9431 0.051 Uiso 1 1 calc R
Cl1 Cl 0.05596(10) 0.2337(2) 0.72365(12) 0.1057(10) Uani 1 1 d .
Cl2 Cl 0.08670(11) 0.0289(2) 0.65635(17) 0.1282(12) Uani 1 1 d .
Cl3 Cl 0.09095(9) 0.2595(2) 0.59689(10) 0.0851(8) Uani 1 1 d .
F1 F 0.44668(15) 1.1100(4) 0.7788(2) 0.0761(15) Uani 1 1 d .
F2 F 0.41194(16) 1.2378(4) 0.8338(2) 0.0768(14) Uani 1 1 d .
F3 F 0.45166(15) 1.0990(4) 0.8861(2) 0.0710(13) Uani 1 1 d .
F4 F 0.39448(18) 1.2317(4) 1.0751(2) 0.0765(14) Uani 1 1 d .
F5 F 0.45229(16) 1.1760(4) 1.0254(2) 0.0752(14) Uani 1 1 d .
F6 F 0.45143(18) 1.1368(4) 1.1293(2) 0.0831(16) Uani 1 1 d .
N1 N 0.31789(16) 0.9555(4) 0.8483(2) 0.0283(12) Uani 1 1 d .
N2 N 0.35215(17) 1.0311(4) 0.8714(2) 0.0308(12) Uani 1 1 d .
N3 N 0.35321(16) 0.8955(4) 1.0026(2) 0.0275(11) Uani 1 1 d .
N4 N 0.37169(18) 1.0061(4) 0.9986(2) 0.0311(12) Uani 1 1 d .
C1 C 0.3253(2) 0.9210(5) 0.7860(3) 0.0291(14) Uani 1 1 d .
C2 C 0.3653(2) 0.9759(5) 0.7668(3) 0.0344(16) Uani 1 1 d .
C3 C 0.3810(2) 1.0434(5) 0.8235(3) 0.0340(15) Uani 1 1 d .
C4 C 0.2162(3) 1.0254(6) 0.6434(3) 0.0484(19) Uani 1 1 d .
H4 H 0.2011 1.0690 0.6752 0.058 Uiso 1 1 calc R
C5 C 0.1961(3) 0.9350(6) 0.5999(3) 0.0486(19) Uani 1 1 d .
H5 H 0.1650 0.9071 0.5975 0.058 Uiso 1 1 calc R
C6 C 0.2297(3) 0.8938(6) 0.5610(3) 0.052(2) Uani 1 1 d .
H6 H 0.2256 0.8337 0.5274 0.062 Uiso 1 1 calc R
C7 C 0.2715(3) 0.9586(7) 0.5809(3) 0.052(2) Uani 1 1 d .
H7 H 0.3002 0.9490 0.5633 0.062 Uiso 1 1 calc R
C8 C 0.2625(3) 1.0384(6) 0.6310(4) 0.052(2) Uani 1 1 d .
H8 H 0.2842 1.0930 0.6531 0.062 Uiso 1 1 calc R
C9 C 0.3042(2) 0.7578(5) 0.6966(3) 0.0389(16) Uani 1 1 d .
H9 H 0.3335 0.7508 0.6804 0.047 Uiso 1 1 calc R
C10 C 0.2644(2) 0.6923(6) 0.6739(4) 0.0480(19) Uani 1 1 d .
H10 H 0.2620 0.6311 0.6374 0.058 Uiso 1 1 calc R
C11 C 0.2276(2) 0.7275(6) 0.7110(3) 0.0447(18) Uani 1 1 d .
H11 H 0.1951 0.6955 0.7059 0.054 Uiso 1 1 calc R
C12 C 0.2461(2) 0.8170(6) 0.7568(3) 0.0400(17) Uani 1 1 d .
H12 H 0.2285 0.8602 0.7893 0.048 Uiso 1 1 calc R
C13 C 0.2933(2) 0.8371(5) 0.7481(3) 0.0309(14) Uani 1 1 d .
C14 C 0.4229(3) 1.1222(7) 0.8317(4) 0.0492(19) Uani 1 1 d .
C15 C 0.3722(2) 0.8483(5) 1.0611(3) 0.0303(14) Uani 1 1 d .
C16 C 0.4030(2) 0.9297(5) 1.0960(3) 0.0382(16) Uani 1 1 d .
H16 H 0.4209 0.9195 1.1387 0.046 Uiso 1 1 calc R
C17 C 0.4015(2) 1.0263(5) 1.0551(3) 0.0354(16) Uani 1 1 d .
C18 C 0.4689(3) 0.6406(11) 1.0751(6) 0.091(4) Uani 1 1 d .
H18 H 0.4746 0.7037 1.0419 0.109 Uiso 1 1 calc R
C19 C 0.4713(3) 0.6531(8) 1.1428(6) 0.070(3) Uani 1 1 d .
H19 H 0.4786 0.7286 1.1683 0.084 Uiso 1 1 calc R
C20 C 0.4628(3) 0.5472(10) 1.1703(5) 0.075(3) Uani 1 1 d .
H20 H 0.4628 0.5319 1.2195 0.090 Uiso 1 1 calc R
C21 C 0.4534(3) 0.4672(7) 1.1219(7) 0.085(4) Uani 1 1 d .
H21 H 0.4457 0.3819 1.1295 0.102 Uiso 1 1 calc R
C22 C 0.4565(3) 0.5169(15) 1.0603(5) 0.106(5) Uani 1 1 d .
H22 H 0.4530 0.4763 1.0155 0.127 Uiso 1 1 calc R
C23 C 0.3588(2) 0.6905(6) 1.1493(3) 0.0381(16) Uani 1 1 d .
H23 H 0.3649 0.7411 1.1905 0.046 Uiso 1 1 calc R
C24 C 0.3475(2) 0.5668(6) 1.1481(4) 0.0476(19) Uani 1 1 d .
H24 H 0.3448 0.5159 1.1884 0.057 Uiso 1 1 calc R
C25 C 0.3411(2) 0.5287(6) 1.0811(3) 0.0401(17) Uani 1 1 d .
H25 H 0.3335 0.4459 1.0652 0.048 Uiso 1 1 calc R
C26 C 0.3487(2) 0.6278(5) 1.0394(3) 0.0359(16) Uani 1 1 d .
H26 H 0.3472 0.6265 0.9892 0.043 Uiso 1 1 calc R
C27 C 0.3596(2) 0.7293(5) 1.0819(3) 0.0324(15) Uani 1 1 d .
C28 C 0.4252(3) 1.1427(7) 1.0698(4) 0.057(2) Uani 1 1 d .
C29 C 0.0619(3) 0.1693(7) 0.6476(4) 0.067(2) Uani 1 1 d .
H29 H 0.0298 0.1583 0.6239 0.081 Uiso 1 1 calc R

loop_
_atom_site_aniso_label
_atom_site_aniso_U_11
_atom_site_aniso_U_22
_atom_site_aniso_U_33
_atom_site_aniso_U_23
_atom_site_aniso_U_13
_atom_site_aniso_U_12
Tl1 0.03936(15) 0.0628(2) 0.04037(16) 0.01708(15) 0.00444(11) -0.00803(16)
Fe1 0.0326(5) 0.0339(6) 0.0313(5) -0.0004(4) 0.0037(4) -0.0026(4)
Fe2 0.0300(5) 0.0297(5) 0.0399(5) 0.0042(4) 0.0025(4) 0.0022(4)
B1 0.051(5) 0.034(5) 0.043(5) 0.001(4) 0.006(4) 0.006(4)
Cl1 0.144(3) 0.106(2) 0.0786(17) -0.0147(15) 0.0605(17) -0.0473(19)
Cl2 0.111(2) 0.084(2) 0.204(3) 0.023(2) 0.077(2) 0.0204(18)
Cl3 0.117(2) 0.0893(17) 0.0540(13) -0.0074(12) 0.0293(13) -0.0506(15)
F1 0.064(3) 0.113(4) 0.056(3) -0.009(3) 0.024(2) -0.047(3)
F2 0.080(4) 0.050(3) 0.099(4) 0.009(3) 0.006(3) -0.028(3)
F3 0.057(3) 0.090(4) 0.062(3) 0.002(2) -0.009(2) -0.023(2)
F4 0.104(4) 0.034(3) 0.092(4) -0.020(2) 0.013(3) -0.004(3)
F5 0.085(4) 0.074(3) 0.068(3) -0.005(2) 0.010(3) -0.044(3)
F6 0.122(4) 0.062(3) 0.055(3) -0.008(2) -0.030(3) -0.030(3)
N1 0.032(3) 0.028(3) 0.024(3) 0.006(2) -0.001(2) -0.007(2)
N2 0.038(3) 0.024(3) 0.031(3) 0.003(2) 0.007(2) -0.004(2)
N3 0.031(3) 0.024(3) 0.027(3) -0.002(2) 0.003(2) 0.004(2)
N4 0.042(3) 0.023(3) 0.027(3) 0.003(2) -0.001(2) -0.002(2)
C1 0.033(4) 0.031(4) 0.023(3) 0.005(3) 0.002(3) 0.005(3)
C2 0.030(4) 0.029(4) 0.042(4) 0.007(3) -0.002(3) -0.010(3)
C3 0.039(4) 0.032(4) 0.029(4) 0.014(3) -0.001(3) -0.001(3)
C4 0.052(5) 0.043(5) 0.050(5) 0.001(4) 0.004(4) 0.019(4)
C5 0.046(5) 0.046(5) 0.051(5) 0.009(4) -0.008(4) 0.004(4)
C6 0.068(5) 0.056(5) 0.026(4) -0.003(3) -0.013(4) 0.003(4)
C7 0.050(5) 0.063(5) 0.044(5) 0.019(4) 0.011(4) 0.007(4)
C8 0.061(5) 0.029(4) 0.061(5) 0.007(4) -0.004(4) -0.008(4)
C9 0.040(4) 0.037(4) 0.040(4) -0.004(3) 0.003(3) 0.001(3)
C10 0.051(5) 0.038(4) 0.053(5) -0.006(3) -0.002(4) -0.005(4)
C11 0.045(4) 0.046(5) 0.041(4) 0.005(3) -0.001(3) -0.012(4)
C12 0.044(4) 0.048(5) 0.030(4) 0.002(3) 0.011(3) -0.009(3)
C13 0.031(3) 0.030(4) 0.030(3) 0.006(3) -0.001(3) -0.003(3)
C14 0.052(5) 0.060(6) 0.038(4) 0.004(4) 0.012(4) -0.014(4)
C15 0.035(3) 0.026(3) 0.032(3) -0.002(3) 0.010(3) 0.005(3)
C16 0.050(4) 0.034(4) 0.029(4) -0.003(3) -0.001(3) -0.001(3)
C17 0.045(4) 0.030(4) 0.030(4) -0.008(3) -0.001(3) -0.003(3)
C18 0.041(5) 0.126(10) 0.111(9) 0.089(8) 0.033(6) 0.031(6)
C19 0.037(5) 0.052(6) 0.120(9) -0.018(6) 0.002(5) -0.008(4)
C20 0.033(5) 0.108(8) 0.081(7) 0.039(7) -0.007(4) 0.000(5)
C21 0.044(5) 0.022(5) 0.181(12) -0.014(6) -0.020(7) 0.014(4)
C22 0.040(6) 0.212(15) 0.061(7) -0.062(8) -0.006(5) 0.044(8)
C23 0.036(4) 0.048(4) 0.031(4) 0.008(3) 0.007(3) 0.009(3)
C24 0.045(4) 0.039(5) 0.060(5) 0.023(4) 0.014(4) 0.005(4)
C25 0.032(4) 0.033(4) 0.055(5) 0.004(3) 0.002(3) 0.000(3)
C26 0.025(3) 0.042(4) 0.039(4) -0.007(3) -0.001(3) 0.000(3)
C27 0.028(3) 0.035(4) 0.034(4) -0.005(3) 0.002(3) 0.005(3)
C28 0.068(6) 0.056(5) 0.044(5) -0.003(4) -0.003(4) -0.017(5)
C29 0.073(6) 0.070(6) 0.063(5) -0.005(4) 0.020(4) -0.024(5)

loop_
_atom_type_symbol
_atom_type_description
_atom_type_scat_dispersion_real
_atom_type_scat_dispersion_imag
_atom_type_scat_source
C C 0.0033 0.0016 'International Tables Vol C Tables 4.2.6.8 and 6.1.1.4'
H H 0.0000 0.0000 'International Tables Vol C Tables 4.2.6.8 and 6.1.1.4'
N N 0.0061 0.0033 'International Tables Vol C Tables 4.2.6.8 and 6.1.1.4'
B B 0.0013 0.0007 'International Tables Vol C Tables 4.2.6.8 and 6.1.1.4'
F F 0.0171 0.0103 'International Tables Vol C Tables 4.2.6.8 and 6.1.1.4'
Fe Fe 0.3463 0.8444 'International Tables Vol C Tables 4.2.6.8 and 6.1.1.4'
Tl Tl -2.8358 9.6688 'International Tables Vol C Tables 4.2.6.8 and 6.1.1.4'
Cl Cl 0.1484 0.1585 'International Tables Vol C Tables 4.2.6.8 and 6.1.1.4'

loop_
_geom_angle_atom_site_label_1
_geom_angle_atom_site_label_2
_geom_angle_atom_site_label_3
_geom_angle
N1 Tl1 N3 76.54(15)
C5 Fe1 C10 123.8(3)
C5 Fe1 C8 67.9(3)
C10 Fe1 C8 157.0(3)
C5 Fe1 C7 68.2(3)
C10 Fe1 C7 121.4(3)
C8 Fe1 C7 40.1(3)
C5 Fe1 C13 157.3(3)
C10 Fe1 C13 68.6(3)
C8 Fe1 C13 108.5(3)
C7 Fe1 C13 124.4(3)
C5 Fe1 C9 160.0(3)
C10 Fe1 C9 40.1(2)
C8 Fe1 C9 122.7(3)
C7 Fe1 C9 107.9(3)
C13 Fe1 C9 41.0(2)
C5 Fe1 C12 121.7(3)
C10 Fe1 C12 68.3(3)
C8 Fe1 C12 125.3(3)
C7 Fe1 C12 161.2(3)
C13 Fe1 C12 40.7(2)
C9 Fe1 C12 68.3(3)
C5 Fe1 C4 40.7(3)
C10 Fe1 C4 160.8(3)
C8 Fe1 C4 40.2(3)
C7 Fe1 C4 68.0(3)
C13 Fe1 C4 121.9(3)
C9 Fe1 C4 157.9(3)
C12 Fe1 C4 108.2(3)
C5 Fe1 C6 40.3(3)
C10 Fe1 C6 107.0(3)
C8 Fe1 C6 68.0(3)
C7 Fe1 C6 41.1(3)
C13 Fe1 C6 161.2(3)
C9 Fe1 C6 124.0(3)
C12 Fe1 C6 156.4(3)
C4 Fe1 C6 68.2(3)
C5 Fe1 C11 106.8(3)
C10 Fe1 C11 41.0(3)
C8 Fe1 C11 161.1(3)
C7 Fe1 C11 156.7(3)
C13 Fe1 C11 69.0(2)
C9 Fe1 C11 68.5(3)
C12 Fe1 C11 40.8(2)
C4 Fe1 C11 124.0(3)
C6 Fe1 C11 120.5(3)
C21 Fe2 C22 40.0(4)
C21 Fe2 C23 143.5(4)
C22 Fe2 C23 175.1(5)
C21 Fe2 C20 38.6(3)
C22 Fe2 C20 66.5(4)
C23 Fe2 C20 114.4(4)
C21 Fe2 C19 65.8(3)
C22 Fe2 C19 67.9(4)
C23 Fe2 C19 109.6(3)
C20 Fe2 C19 38.8(3)
C21 Fe2 C27 175.4(5)
C22 Fe2 C27 135.6(5)
C23 Fe2 C27 41.0(2)
C20 Fe2 C27 144.6(4)
C19 Fe2 C27 114.9(3)
C21 Fe2 C18 67.4(4)
C22 Fe2 C18 42.2(4)
C23 Fe2 C18 133.3(4)
C20 Fe2 C18 65.7(3)
C19 Fe2 C18 39.0(4)
C27 Fe2 C18 110.1(3)
C21 Fe2 C24 113.9(4)
C22 Fe2 C24 143.4(5)
C23 Fe2 C24 41.3(3)
C20 Fe2 C24 110.2(3)
C19 Fe2 C24 133.8(4)
C27 Fe2 C24 69.2(3)
C18 Fe2 C24 172.3(5)
C21 Fe2 C26 135.9(4)
C22 Fe2 C26 110.9(3)
C23 Fe2 C26 68.7(2)
C20 Fe2 C26 173.8(4)
C19 Fe2 C26 146.4(4)
C27 Fe2 C26 41.2(2)
C18 Fe2 C26 116.6(3)
C24 Fe2 C26 68.3(3)
C21 Fe2 C25 110.9(3)
C22 Fe2 C25 114.5(4)
C23 Fe2 C25 68.5(3)
C20 Fe2 C25 134.4(3)
C19 Fe2 C25 172.3(4)
C27 Fe2 C25 69.0(3)
C18 Fe2 C25 147.4(5)
C24 Fe2 C25 40.1(2)
C26 Fe2 C25 40.7(2)
N2 B1 N4 110.0(5)
N2 B1 H1A 109.7
N4 B1 H1A 109.7
N2 B1 H1B 109.7
N4 B1 H1B 109.7
H1A B1 H1B 108.2
C1 N1 N2 107.8(5)
C1 N1 Tl1 130.0(4)
N2 N1 Tl1 118.0(3)
N1 N2 C3 108.3(5)
N1 N2 B1 118.6(5)
C3 N2 B1 133.0(6)
C15 N3 N4 106.9(5)
C15 N3 Tl1 128.7(4)
N4 N3 Tl1 118.8(3)
C17 N4 N3 108.6(5)
C17 N4 B1 131.8(5)
N3 N4 B1 118.6(5)
N1 C1 C2 110.9(5)
N1 C1 C13 120.0(5)
C2 C1 C13 129.0(5)
C3 C2 C1 102.3(5)
N2 C3 C2 110.6(6)
N2 C3 C14 123.1(6)
C2 C3 C14 126.3(6)
C8 C4 C5 107.2(6)
C8 C4 Fe1 69.5(4)
C5 C4 Fe1 69.2(4)
C8 C4 H4 126.4
C5 C4 H4 126.4
Fe1 C4 H4 126.4
C6 C5 C4 108.6(7)
C6 C5 Fe1 70.1(4)
C4 C5 Fe1 70.1(4)
C6 C5 H5 125.7
C4 C5 H5 125.7
Fe1 C5 H5 125.7
C5 C6 C7 107.4(7)
C5 C6 Fe1 69.7(4)
C7 C6 Fe1 69.3(4)
C5 C6 H6 126.3
C7 C6 H6 126.3
Fe1 C6 H6 126.3
C8 C7 C6 107.7(7)
C8 C7 Fe1 70.0(4)
C6 C7 Fe1 69.6(4)
C8 C7 H7 126.2
C6 C7 H7 126.2
Fe1 C7 H7 125.7
C7 C8 C4 109.2(7)
C7 C8 Fe1 69.9(4)
C4 C8 Fe1 70.2(4)
C7 C8 H8 125.4
C4 C8 H8 125.4
Fe1 C8 H8 126.1
C10 C9 C13 108.6(6)
C10 C9 Fe1 69.8(4)
C13 C9 Fe1 69.5(3)
C10 C9 H9 125.7
C13 C9 H9 125.7
Fe1 C9 H9 126.6
C9 C10 C11 108.9(6)
C9 C10 Fe1 70.1(4)
C11 C10 Fe1 70.0(4)
C9 C10 H10 125.5
C11 C10 H10 125.5
Fe1 C10 H10 125.5
C12 C11 C10 106.4(6)
C12 C11 Fe1 69.1(4)
C10 C11 Fe1 68.9(4)
C12 C11 H11 126.8
C10 C11 H11 126.8
Fe1 C11 H11 126.8
C13 C12 C11 109.2(6)
C13 C12 Fe1 69.7(3)
C11 C12 Fe1 70.1(4)
C13 C12 H12 125.4
C11 C12 H12 125.4
Fe1 C12 H12 125.4
C12 C13 C9 106.9(5)
C12 C13 C1 126.7(6)
C9 C13 C1 126.4(6)
C12 C13 Fe1 69.5(3)
C9 C13 Fe1 69.5(3)
C1 C13 Fe1 127.2(4)
F3 C14 F1 107.4(6)
F3 C14 F2 107.2(6)
F1 C14 F2 105.7(6)
F3 C14 C3 113.5(6)
F1 C14 C3 109.9(6)
F2 C14 C3 112.6(6)
N3 C15 C16 110.2(5)
N3 C15 C27 121.3(5)
C16 C15 C27 128.5(6)
C17 C16 C15 104.5(5)
C17 C16 H16 127.8
C15 C16 H16 127.8
N4 C17 C16 109.9(6)
N4 C17 C28 122.8(6)
C16 C17 C28 127.1(6)
C19 C18 C22 106.4(8)
C19 C18 Fe2 70.1(5)
C22 C18 Fe2 68.1(5)
C19 C18 H18 126.8
C22 C18 H18 126.8
Fe2 C18 H18 126.8
C18 C19 C20 109.1(9)
C18 C19 Fe2 70.9(5)
C20 C19 Fe2 70.5(5)
C18 C19 H19 125.4
C20 C19 H19 125.4
Fe2 C19 H19 125.4
C21 C20 C19 109.4(9)
C21 C20 Fe2 69.2(5)
C19 C20 Fe2 70.7(5)
C21 C20 H20 125.3
C19 C20 H20 125.3
Fe2 C20 H20 125.3
C20 C21 C22 110.6(9)
C20 C21 Fe2 72.2(5)
C22 C21 Fe2 71.0(5)
C20 C21 H21 124.7
C22 C21 H21 124.7
Fe2 C21 H21 124.7
C21 C22 C18 104.4(8)
C21 C22 Fe2 69.0(5)
C18 C22 Fe2 69.7(5)
C21 C22 H22 127.8
C18 C22 H22 127.8
Fe2 C22 H22 127.8
C27 C23 C24 108.3(6)
C27 C23 Fe2 70.2(3)
C24 C23 Fe2 69.7(4)
C27 C23 H23 125.9
C24 C23 H23 125.9
Fe2 C23 H23 125.9
C25 C24 C23 108.5(6)
C25 C24 Fe2 71.0(4)
C23 C24 Fe2 69.0(4)
C25 C24 H24 125.7
C23 C24 H24 125.7
Fe2 C24 H24 125.7
C24 C25 C26 108.1(6)
C24 C25 Fe2 69.0(4)
C26 C25 Fe2 69.3(4)
C24 C25 H25 125.9
C26 C25 H25 125.9
Fe2 C25 H25 125.9
C25 C26 C27 108.3(6)
C25 C26 Fe2 70.0(4)
C27 C26 Fe2 69.2(3)
C25 C26 H26 125.9
C27 C26 H26 125.9
Fe2 C26 H26 125.9
C23 C27 C26 106.9(6)
C23 C27 C15 125.8(6)
C26 C27 C15 127.2(6)
C23 C27 Fe2 68.8(3)
C26 C27 Fe2 69.6(3)
C15 C27 Fe2 123.6(4)
F5 C28 F6 107.1(7)
F5 C28 F4 107.2(7)
F6 C28 F4 106.1(6)
F5 C28 C17 114.6(6)
F6 C28 C17 109.4(6)
F4 C28 C17 112.0(6)
Cl1 C29 Cl3 112.5(4)
Cl1 C29 Cl2 112.4(5)
Cl3 C29 Cl2 111.6(5)
Cl1 C29 H29 106.6
Cl3 C29 H29 106.6
Cl2 C29 H29 106.6

loop_
_geom_bond_atom_site_label_1
_geom_bond_atom_site_label_2
_geom_bond_distance
Tl1 N1 2.578(5)
Tl1 N3 2.593(5)
Fe1 C5 2.031(6)
Fe1 C10 2.033(7)
Fe1 C8 2.034(7)
Fe1 C7 2.031(7)
Fe1 C13 2.038(6)
Fe1 C9 2.037(6)
Fe1 C12 2.035(6)
Fe1 C4 2.043(6)
Fe1 C6 2.036(6)
Fe1 C11 2.048(7)
Fe2 C21 1.988(7)
Fe2 C22 2.013(8)
Fe2 C23 2.020(6)
Fe2 C20 2.024(7)
Fe2 C19 2.026(7)
Fe2 C27 2.038(6)
Fe2 C18 2.036(8)
Fe2 C24 2.028(7)
Fe2 C26 2.044(6)
Fe2 C25 2.054(6)
B1 N2 1.553(8)
B1 N4 1.565(8)
B1 H1A 0.9900
B1 H1B 0.9900
Cl1 C29 1.713(8)
Cl2 C29 1.734(8)
Cl3 C29 1.726(7)
F1 C14 1.339(7)
F2 C14 1.340(8)
F3 C14 1.313(8)
F4 C28 1.352(9)
F5 C28 1.312(8)
F6 C28 1.334(8)
N1 C1 1.348(7)
N1 N2 1.345(6)
N2 C3 1.355(7)
N3 C15 1.343(7)
N3 N4 1.360(6)
N4 C17 1.357(7)
C1 C2 1.407(8)
C1 C13 1.468(8)
C2 C3 1.395(8)
C3 C14 1.496(9)
C4 C8 1.402(9)
C4 C5 1.417(9)
C4 H4 0.9500
C5 C6 1.400(9)
C5 H5 0.9500
C6 C7 1.427(9)
C6 H6 0.9500
C7 C8 1.393(9)
C7 H7 0.9500
C8 H8 0.9500
C9 C10 1.396(9)
C9 C13 1.427(8)
C9 H9 0.9500
C10 C11 1.430(9)
C10 H10 1.0000
C11 C12 1.422(8)
C11 H11 1.0000
C12 C13 1.417(8)
C12 H12 1.0000
C15 C16 1.404(8)
C15 C27 1.461(8)
C16 C17 1.357(8)
C16 H16 0.9500
C17 C28 1.490(9)
C18 C19 1.357(12)
C18 C22 1.458(14)
C18 H18 1.0000
C19 C20 1.346(11)
C19 H19 1.0000
C20 C21 1.327(12)
C20 H20 1.0000
C21 C22 1.367(13)
C21 H21 1.0000
C22 H22 1.0000
C23 C27 1.421(8)
C23 C24 1.428(9)
C23 H23 1.0000
C24 C25 1.398(9)
C24 H24 1.0000
C25 C26 1.425(8)
C25 H25 1.0000
C26 C27 1.436(8)
C26 H26 1.0000
C29 H29 1.0000

loop_
_geom_torsion_atom_site_label_1
_geom_torsion_atom_site_label_2
_geom_torsion_atom_site_label_3
_geom_torsion_atom_site_label_4
_geom_torsion
N3 Tl1 N1 C1 127.4(5)
N3 Tl1 N1 N2 -26.3(4)
C1 N1 N2 C3 -0.1(6)
Tl1 N1 N2 C3 159.0(4)
C1 N1 N2 B1 176.2(5)
Tl1 N1 N2 B1 -24.7(6)
N4 B1 N2 N1 84.0(7)
N4 B1 N2 C3 -100.8(8)
N1 Tl1 N3 C15 -163.1(5)
N1 Tl1 N3 N4 47.2(4)
C15 N3 N4 C17 -0.7(6)
Tl1 N3 N4 C17 155.0(4)
C15 N3 N4 B1 -170.5(5)
Tl1 N3 N4 B1 -14.8(6)
N2 B1 N4 C17 136.1(7)
N2 B1 N4 N3 -56.9(7)
N2 N1 C1 C2 -0.6(7)
Tl1 N1 C1 C2 -156.3(4)
N2 N1 C1 C13 179.6(5)
Tl1 N1 C1 C13 23.9(8)
N1 C1 C2 C3 1.1(7)
C13 C1 C2 C3 -179.2(6)
N1 N2 C3 C2 0.8(7)
B1 N2 C3 C2 -174.8(6)
N1 N2 C3 C14 179.4(6)
B1 N2 C3 C14 3.8(10)
C1 C2 C3 N2 -1.1(7)
C1 C2 C3 C14 -179.6(6)
C5 Fe1 C4 C8 -118.6(6)
C10 Fe1 C4 C8 -160.3(8)
C7 Fe1 C4 C8 -36.9(4)
C13 Fe1 C4 C8 80.9(5)
C9 Fe1 C4 C8 46.7(9)
C12 Fe1 C4 C8 123.5(4)
C6 Fe1 C4 C8 -81.3(5)
C11 Fe1 C4 C8 165.8(4)
C10 Fe1 C4 C5 -41.7(10)
C8 Fe1 C4 C5 118.6(6)
C7 Fe1 C4 C5 81.7(5)
C13 Fe1 C4 C5 -160.5(4)
C9 Fe1 C4 C5 165.3(7)
C12 Fe1 C4 C5 -117.8(4)
C6 Fe1 C4 C5 37.3(4)
C11 Fe1 C4 C5 -75.6(5)
C8 C4 C5 C6 -0.3(8)
Fe1 C4 C5 C6 -59.7(5)
C8 C4 C5 Fe1 59.4(5)
C10 Fe1 C5 C6 -75.8(5)
C8 Fe1 C5 C6 81.7(5)
C7 Fe1 C5 C6 38.3(4)
C13 Fe1 C5 C6 166.7(6)
C9 Fe1 C5 C6 -44.3(10)
C12 Fe1 C5 C6 -159.5(4)
C4 Fe1 C5 C6 119.4(6)
C11 Fe1 C5 C6 -117.5(5)
C10 Fe1 C5 C4 164.8(4)
C8 Fe1 C5 C4 -37.7(4)
C7 Fe1 C5 C4 -81.1(5)
C13 Fe1 C5 C4 47.3(9)
C9 Fe1 C5 C4 -163.8(7)
C12 Fe1 C5 C4 81.0(5)
C6 Fe1 C5 C4 -119.4(6)
C11 Fe1 C5 C4 123.0(4)
C4 C5 C6 C7 0.5(8)
Fe1 C5 C6 C7 -59.2(5)
C4 C5 C6 Fe1 59.8(5)
C10 Fe1 C6 C5 122.6(4)
C8 Fe1 C6 C5 -81.2(5)
C7 Fe1 C6 C5 -118.8(6)
C13 Fe1 C6 C5 -164.1(7)
C9 Fe1 C6 C5 163.3(4)
C12 Fe1 C6 C5 47.9(9)
C4 Fe1 C6 C5 -37.7(4)
C11 Fe1 C6 C5 79.9(5)
C5 Fe1 C6 C7 118.8(6)
C10 Fe1 C6 C7 -118.6(5)
C8 Fe1 C6 C7 37.6(4)
C13 Fe1 C6 C7 -45.3(10)
C9 Fe1 C6 C7 -77.9(5)
C12 Fe1 C6 C7 166.7(6)
C4 Fe1 C6 C7 81.1(5)
C11 Fe1 C6 C7 -161.3(4)
C5 C6 C7 C8 -0.5(8)
Fe1 C6 C7 C8 -60.0(5)
C5 C6 C7 Fe1 59.5(5)
C5 Fe1 C7 C8 81.0(5)
C10 Fe1 C7 C8 -161.7(4)
C13 Fe1 C7 C8 -77.5(5)
C9 Fe1 C7 C8 -119.8(4)
C12 Fe1 C7 C8 -44.7(11)
C4 Fe1 C7 C8 37.0(4)
C6 Fe1 C7 C8 118.6(6)
C11 Fe1 C7 C8 163.0(7)
C5 Fe1 C7 C6 -37.6(4)
C10 Fe1 C7 C6 79.7(5)
C8 Fe1 C7 C6 -118.6(6)
C13 Fe1 C7 C6 163.9(4)
C9 Fe1 C7 C6 121.6(4)
C12 Fe1 C7 C6 -163.4(8)
C4 Fe1 C7 C6 -81.6(5)
C11 Fe1 C7 C6 44.4(9)
C6 C7 C8 C4 0.3(8)
Fe1 C7 C8 C4 -59.4(5)
C6 C7 C8 Fe1 59.7(5)
C5 C4 C8 C7 0.0(8)
Fe1 C4 C8 C7 59.2(5)
C5 C4 C8 Fe1 -59.2(5)
C5 Fe1 C8 C7 -82.0(5)
C10 Fe1 C8 C7 43.3(9)
C13 Fe1 C8 C7 121.8(4)
C9 Fe1 C8 C7 78.8(5)
C12 Fe1 C8 C7 163.9(4)
C4 Fe1 C8 C7 -120.2(6)
C6 Fe1 C8 C7 -38.4(4)
C11 Fe1 C8 C7 -159.1(8)
C5 Fe1 C8 C4 38.2(4)
C10 Fe1 C8 C4 163.5(6)
C7 Fe1 C8 C4 120.2(6)
C13 Fe1 C8 C4 -118.0(4)
C9 Fe1 C8 C4 -161.0(4)
C12 Fe1 C8 C4 -75.9(5)
C6 Fe1 C8 C4 81.8(5)
C11 Fe1 C8 C4 -38.9(10)
C5 Fe1 C9 C10 -42.3(10)
C8 Fe1 C9 C10 -159.4(4)
C7 Fe1 C9 C10 -117.8(4)
C13 Fe1 C9 C10 120.0(6)
C12 Fe1 C9 C10 81.7(4)
C4 Fe1 C9 C10 166.6(7)
C6 Fe1 C9 C10 -75.3(5)
C11 Fe1 C9 C10 37.7(4)
C5 Fe1 C9 C13 -162.4(7)
C10 Fe1 C9 C13 -120.0(6)
C8 Fe1 C9 C13 80.6(4)
C7 Fe1 C9 C13 122.2(4)
C12 Fe1 C9 C13 -38.3(3)
C4 Fe1 C9 C13 46.6(9)
C6 Fe1 C9 C13 164.6(4)
C11 Fe1 C9 C13 -82.3(4)
C13 C9 C10 C11 -0.6(7)
Fe1 C9 C10 C11 -59.5(5)
C13 C9 C10 Fe1 58.9(4)
C5 Fe1 C10 C9 163.9(4)
C8 Fe1 C10 C9 49.3(9)
C7 Fe1 C10 C9 80.5(5)
C13 Fe1 C10 C9 -37.6(4)
C12 Fe1 C10 C9 -81.6(4)
C4 Fe1 C10 C9 -164.6(7)
C6 Fe1 C10 C9 123.0(4)
C11 Fe1 C10 C9 -119.9(6)
C5 Fe1 C10 C11 -76.2(5)
C8 Fe1 C10 C11 169.1(6)
C7 Fe1 C10 C11 -159.7(4)
C13 Fe1 C10 C11 82.2(4)
C9 Fe1 C10 C11 119.9(6)
C12 Fe1 C10 C11 38.3(4)
C4 Fe1 C10 C11 -44.7(10)
C6 Fe1 C10 C11 -117.1(4)
C9 C10 C11 C12 0.3(8)
Fe1 C10 C11 C12 -59.2(4)
C9 C10 C11 Fe1 59.5(5)
C5 Fe1 C11 C12 -119.4(4)
C10 Fe1 C11 C12 118.1(6)
C8 Fe1 C11 C12 -48.8(10)
C7 Fe1 C11 C12 166.7(7)
C13 Fe1 C11 C12 37.1(4)
C9 Fe1 C11 C12 81.2(4)
C4 Fe1 C11 C12 -78.1(5)
C6 Fe1 C11 C12 -161.0(4)
C5 Fe1 C11 C10 122.5(4)
C8 Fe1 C11 C10 -166.9(8)
C7 Fe1 C11 C10 48.6(9)
C13 Fe1 C11 C10 -81.1(4)
C9 Fe1 C11 C10 -36.9(4)
C12 Fe1 C11 C10 -118.1(6)
C4 Fe1 C11 C10 163.8(4)
C6 Fe1 C11 C10 80.9(5)
C10 C11 C12 C13 0.2(7)
Fe1 C11 C12 C13 -58.9(4)
C10 C11 C12 Fe1 59.1(5)
C5 Fe1 C12 C13 -160.8(4)
C10 Fe1 C12 C13 81.9(4)
C8 Fe1 C12 C13 -76.9(5)
C7 Fe1 C12 C13 -43.2(11)
C9 Fe1 C12 C13 38.6(4)
C4 Fe1 C12 C13 -118.2(4)
C6 Fe1 C12 C13 164.8(6)
C11 Fe1 C12 C13 120.4(6)
C5 Fe1 C12 C11 78.7(5)
C10 Fe1 C12 C11 -38.5(4)
C8 Fe1 C12 C11 162.7(4)
C7 Fe1 C12 C11 -163.6(8)
C13 Fe1 C12 C11 -120.4(6)
C9 Fe1 C12 C11 -81.9(4)
C4 Fe1 C12 C11 121.4(4)
C6 Fe1 C12 C11 44.4(9)
C11 C12 C13 C9 -0.6(7)
Fe1 C12 C13 C9 -59.7(4)
C11 C12 C13 C1 -179.1(6)
Fe1 C12 C13 C1 121.8(6)
C11 C12 C13 Fe1 59.1(4)
C10 C9 C13 C12 0.7(7)
Fe1 C9 C13 C12 59.8(4)
C10 C9 C13 C1 179.3(6)
Fe1 C9 C13 C1 -121.7(6)
C10 C9 C13 Fe1 -59.0(5)
N1 C1 C13 C12 24.4(9)
C2 C1 C13 C12 -155.3(6)
N1 C1 C13 C9 -153.9(6)
C2 C1 C13 C9 26.5(10)
N1 C1 C13 Fe1 115.4(6)
C2 C1 C13 Fe1 -64.2(8)
C5 Fe1 C13 C12 46.4(8)
C10 Fe1 C13 C12 -81.2(4)
C8 Fe1 C13 C12 123.0(4)
C7 Fe1 C13 C12 164.5(4)
C9 Fe1 C13 C12 -118.1(5)
C4 Fe1 C13 C12 80.8(5)
C6 Fe1 C13 C12 -161.0(8)
C11 Fe1 C13 C12 -37.1(4)
C5 Fe1 C13 C9 164.4(6)
C10 Fe1 C13 C9 36.8(4)
C8 Fe1 C13 C9 -118.9(4)
C7 Fe1 C13 C9 -77.4(5)
C12 Fe1 C13 C9 118.1(5)
C4 Fe1 C13 C9 -161.2(4)
C6 Fe1 C13 C9 -42.9(9)
C11 Fe1 C13 C9 81.0(4)
C5 Fe1 C13 C1 -74.8(9)
C10 Fe1 C13 C1 157.6(6)
C8 Fe1 C13 C1 1.9(6)
C7 Fe1 C13 C1 43.4(7)
C9 Fe1 C13 C1 120.8(7)
C12 Fe1 C13 C1 -121.2(7)
C4 Fe1 C13 C1 -40.4(6)
C6 Fe1 C13 C1 77.8(10)
C11 Fe1 C13 C1 -158.3(6)
N2 C3 C14 F3 55.0(9)
C2 C3 C14 F3 -126.6(7)
N2 C3 C14 F1 175.3(6)
C2 C3 C14 F1 -6.3(10)
N2 C3 C14 F2 -67.0(8)
C2 C3 C14 F2 111.3(7)
N4 N3 C15 C16 0.8(6)
Tl1 N3 C15 C16 -151.7(4)
N4 N3 C15 C27 179.5(5)
Tl1 N3 C15 C27 26.9(8)
N3 C15 C16 C17 -0.5(7)
C27 C15 C16 C17 -179.1(6)
N3 N4 C17 C16 0.4(7)
B1 N4 C17 C16 168.3(6)
N3 N4 C17 C28 -175.1(6)
B1 N4 C17 C28 -7.2(11)
C15 C16 C17 N4 0.1(7)
C15 C16 C17 C28 175.3(7)
C21 Fe2 C18 C19 -79.0(6)
C22 Fe2 C18 C19 -118.0(8)
C23 Fe2 C18 C19 64.5(7)
C20 Fe2 C18 C19 -36.8(5)
C27 Fe2 C18 C19 105.1(6)
C24 Fe2 C18 C19 22(3)
C26 Fe2 C18 C19 149.6(5)
C25 Fe2 C18 C19 -172.8(5)
C21 Fe2 C18 C22 39.0(5)
C23 Fe2 C18 C22 -177.4(6)
C20 Fe2 C18 C22 81.2(6)
C19 Fe2 C18 C22 118.0(8)
C27 Fe2 C18 C22 -136.9(6)
C24 Fe2 C18 C22 140(2)
C26 Fe2 C18 C22 -92.4(6)
C25 Fe2 C18 C22 -54.8(8)
C22 C18 C19 C20 1.8(9)
Fe2 C18 C19 C20 60.4(6)
C22 C18 C19 Fe2 -58.6(6)
C21 Fe2 C19 C18 83.4(6)
C22 Fe2 C19 C18 39.8(6)
C23 Fe2 C19 C18 -135.7(6)
C20 Fe2 C19 C18 119.4(8)
C27 Fe2 C19 C18 -91.6(6)
C24 Fe2 C19 C18 -176.0(6)
C26 Fe2 C19 C18 -54.9(8)
C25 Fe2 C19 C18 150(2)
C21 Fe2 C19 C20 -36.0(6)
C22 Fe2 C19 C20 -79.6(7)
C23 Fe2 C19 C20 104.9(6)
C27 Fe2 C19 C20 149.0(6)
C18 Fe2 C19 C20 -119.4(8)
C24 Fe2 C19 C20 64.6(7)
C26 Fe2 C19 C20 -174.3(6)
C25 Fe2 C19 C20 30(3)
C18 C19 C20 C21 -2.1(10)
Fe2 C19 C20 C21 58.5(6)
C18 C19 C20 Fe2 -60.6(6)
C22 Fe2 C20 C21 -37.3(7)
C23 Fe2 C20 C21 147.9(6)
C19 Fe2 C20 C21 -120.7(9)
C27 Fe2 C20 C21 -174.5(6)
C18 Fe2 C20 C21 -83.7(7)
C24 Fe2 C20 C21 103.3(7)
C26 Fe2 C20 C21 29(3)
C25 Fe2 C20 C21 64.7(8)
C21 Fe2 C20 C19 120.7(9)
C22 Fe2 C20 C19 83.4(7)
C23 Fe2 C20 C19 -91.4(6)
C27 Fe2 C20 C19 -53.8(8)
C18 Fe2 C20 C19 37.0(6)
C24 Fe2 C20 C19 -136.0(6)
C26 Fe2 C20 C19 150(3)
C25 Fe2 C20 C19 -174.6(5)
C19 C20 C21 C22 1.6(10)
Fe2 C20 C21 C22 61.0(6)
C19 C20 C21 Fe2 -59.4(6)
C22 Fe2 C21 C20 120.1(9)
C23 Fe2 C21 C20 -54.4(8)
C19 Fe2 C21 C20 36.2(6)
C27 Fe2 C21 C20 136(4)
C18 Fe2 C21 C20 78.9(6)
C24 Fe2 C21 C20 -92.9(6)
C26 Fe2 C21 C20 -175.7(5)
C25 Fe2 C21 C20 -136.2(6)
C23 Fe2 C21 C22 -174.5(7)
C20 Fe2 C21 C22 -120.1(9)
C19 Fe2 C21 C22 -83.8(7)
C27 Fe2 C21 C22 16(4)
C18 Fe2 C21 C22 -41.2(6)
C24 Fe2 C21 C22 147.1(7)
C26 Fe2 C21 C22 64.3(8)
C25 Fe2 C21 C22 103.7(7)
C20 C21 C22 C18 -0.4(10)
Fe2 C21 C22 C18 61.2(6)
C20 C21 C22 Fe2 -61.7(6)
C19 C18 C22 C21 -0.8(10)
Fe2 C18 C22 C21 -60.7(6)
C19 C18 C22 Fe2 59.9(6)
C23 Fe2 C22 C21 138(4)
C20 Fe2 C22 C21 36.1(5)
C19 Fe2 C22 C21 78.3(6)
C27 Fe2 C22 C21 -178.2(5)
C18 Fe2 C22 C21 115.2(8)
C24 Fe2 C22 C21 -56.5(8)
C26 Fe2 C22 C21 -137.8(6)
C25 Fe2 C22 C21 -93.7(6)
C21 Fe2 C22 C18 -115.2(8)
C23 Fe2 C22 C18 23(4)
C20 Fe2 C22 C18 -79.1(6)
C19 Fe2 C22 C18 -36.9(5)
C27 Fe2 C22 C18 66.7(7)
C24 Fe2 C22 C18 -171.7(6)
C26 Fe2 C22 C18 107.0(6)
C25 Fe2 C22 C18 151.1(6)
C21 Fe2 C23 C27 -178.7(5)
C22 Fe2 C23 C27 48(4)
C20 Fe2 C23 C27 147.4(5)
C19 Fe2 C23 C27 105.7(5)
C18 Fe2 C23 C27 68.6(6)
C24 Fe2 C23 C27 -119.3(5)
C26 Fe2 C23 C27 -38.4(4)
C25 Fe2 C23 C27 -82.2(4)
C21 Fe2 C23 C24 -59.4(7)
C22 Fe2 C23 C24 167(4)
C20 Fe2 C23 C24 -93.3(5)
C19 Fe2 C23 C24 -135.0(5)
C27 Fe2 C23 C24 119.3(5)
C18 Fe2 C23 C24 -172.1(5)
C26 Fe2 C23 C24 80.9(4)
C25 Fe2 C23 C24 37.0(4)
C27 C23 C24 C25 -0.4(7)
Fe2 C23 C24 C25 -60.2(5)
C27 C23 C24 Fe2 59.8(4)
C21 Fe2 C24 C25 -94.6(5)
C22 Fe2 C24 C25 -58.7(7)
C23 Fe2 C24 C25 119.5(5)
C20 Fe2 C24 C25 -136.1(5)
C19 Fe2 C24 C25 -173.3(5)
C27 Fe2 C24 C25 81.7(4)
C18 Fe2 C24 C25 168(2)
C26 Fe2 C24 C25 37.4(4)
C21 Fe2 C24 C23 146.0(5)
C22 Fe2 C24 C23 -178.2(6)
C20 Fe2 C24 C23 104.4(5)
C19 Fe2 C24 C23 67.3(6)
C27 Fe2 C24 C23 -37.7(4)
C18 Fe2 C24 C23 48(2)
C26 Fe2 C24 C23 -82.1(4)
C25 Fe2 C24 C23 -119.5(5)
C23 C24 C25 C26 0.6(7)
Fe2 C24 C25 C26 -58.4(4)
C23 C24 C25 Fe2 59.0(4)
C21 Fe2 C25 C24 102.7(6)
C22 Fe2 C25 C24 146.0(6)
C23 Fe2 C25 C24 -38.1(4)
C20 Fe2 C25 C24 65.5(6)
C19 Fe2 C25 C24 39(2)
C27 Fe2 C25 C24 -82.3(4)
C18 Fe2 C25 C24 -176.9(6)
C26 Fe2 C25 C24 -120.1(5)
C21 Fe2 C25 C26 -137.3(5)
C22 Fe2 C25 C26 -94.0(6)
C23 Fe2 C25 C26 81.9(4)
C20 Fe2 C25 C26 -174.4(5)
C19 Fe2 C25 C26 159(2)
C27 Fe2 C25 C26 37.8(4)
C18 Fe2 C25 C26 -56.9(7)
C24 Fe2 C25 C26 120.1(5)
C24 C25 C26 C27 -0.6(7)
Fe2 C25 C26 C27 -58.8(4)
C24 C25 C26 Fe2 58.2(5)
C21 Fe2 C26 C25 65.5(7)
C22 Fe2 C26 C25 103.8(6)
C23 Fe2 C26 C25 -81.4(4)
C20 Fe2 C26 C25 40(3)
C19 Fe2 C26 C25 -175.1(6)
C27 Fe2 C26 C25 -119.6(5)
C18 Fe2 C26 C25 149.7(6)
C24 Fe2 C26 C25 -36.8(4)
C21 Fe2 C26 C27 -174.8(6)
C22 Fe2 C26 C27 -136.6(6)
C23 Fe2 C26 C27 38.2(4)
C20 Fe2 C26 C27 159(3)
C19 Fe2 C26 C27 -55.4(7)
C18 Fe2 C26 C27 -90.6(6)
C24 Fe2 C26 C27 82.8(4)
C25 Fe2 C26 C27 119.6(5)
C24 C23 C27 C26 0.0(7)
Fe2 C23 C27 C26 59.5(4)
C24 C23 C27 C15 -176.3(6)
Fe2 C23 C27 C15 -116.8(6)
C24 C23 C27 Fe2 -59.5(4)
C25 C26 C27 C23 0.4(7)
Fe2 C26 C27 C23 -59.0(4)
C25 C26 C27 C15 176.6(6)
Fe2 C26 C27 C15 117.3(6)
C25 C26 C27 Fe2 59.3(4)
N3 C15 C27 C23 -149.0(6)
C16 C15 C27 C23 29.5(10)
N3 C15 C27 C26 35.4(9)
C16 C15 C27 C26 -146.1(7)
N3 C15 C27 Fe2 124.3(5)
C16 C15 C27 Fe2 -57.3(8)
C21 Fe2 C27 C23 170(4)
C22 Fe2 C27 C23 -174.8(6)
C20 Fe2 C27 C23 -57.8(7)
C19 Fe2 C27 C23 -91.7(5)
C18 Fe2 C27 C23 -133.8(6)
C24 Fe2 C27 C23 38.0(4)
C26 Fe2 C27 C23 118.4(5)
C25 Fe2 C27 C23 81.1(4)
C21 Fe2 C27 C26 52(4)
C22 Fe2 C27 C26 66.7(7)
C23 Fe2 C27 C26 -118.4(5)
C20 Fe2 C27 C26 -176.2(5)
C19 Fe2 C27 C26 149.9(5)
C18 Fe2 C27 C26 107.8(6)
C24 Fe2 C27 C26 -80.4(4)
C25 Fe2 C27 C26 -37.4(4)
C21 Fe2 C27 C15 -70(4)
C22 Fe2 C27 C15 -55.1(8)
C23 Fe2 C27 C15 119.7(7)
C20 Fe2 C27 C15 61.9(8)
C19 Fe2 C27 C15 28.0(6)
C18 Fe2 C27 C15 -14.1(7)
C24 Fe2 C27 C15 157.8(6)
C26 Fe2 C27 C15 -121.9(7)
C25 Fe2 C27 C15 -159.2(6)
N4 C17 C28 F5 -61.0(10)
C16 C17 C28 F5 124.3(8)
N4 C17 C28 F6 178.7(6)
C16 C17 C28 F6 4.0(11)
N4 C17 C28 F4 61.4(9)
C16 C17 C28 F4 -113.3(8)
